data_2238897
loop_
_publ_author_name
'Kharrat, Houda'
'Kamoun, Slaheddine'
'Michaud, Fran\,cois'

_publ_section_title
;
 <i>catena</i>-Poly[<i>N</i>,<i>N</i>,<i>N</i>',<i>N</i>'-tetramethylethylendiammonium
 [[tetrabromidoantimonate(III)]-\m-bromido] hemihydrate]
;
_journal_coeditor_code NC2318
_journal_issue 12
_journal_name_full 'Acta Crystallographica Section E'
_journal_page_first m637
_journal_page_last m638
_journal_paper_doi 10.1107/S1600536813028894
_journal_volume 69
_journal_year 2013
_chemical_formula_iupac '(C6 H18 N2) [Sb2 Br10], H2 O'
_chemical_formula_moiety '2(C6 H18 N2 2+), Br10 Sb2 4-, H2 O'
_chemical_formula_sum 'C12 H38 Br10 N4 O Sb2'
_chemical_formula_weight 1297.06
_chemical_name_systematic
;<i>catena</i>-Poly[<i>N</i>,<i>N</i>,<i>N</i>',<i>N</i>'-tetramethylethylendiammonium [[tetrabromidoantimonate(III)]-\m-bromido]
hemihydrate]
;
_space_group_IT_number 61
_symmetry_cell_setting orthorhombic
_symmetry_space_group_name_Hall '-P 2ac 2ab'
_symmetry_space_group_name_H-M 'P b c a'
_atom_sites_solution_hydrogens geom
_atom_sites_solution_primary direct
_atom_sites_solution_secondary difmap
_audit_conform_dict_name cif_core.dic
_audit_conform_dict_version 2.4
_audit_creation_method 'WinGX routine CIF_UPDATE'
_cell_angle_alpha 90
_cell_angle_beta 90
_cell_angle_gamma 90
_cell_formula_units_Z 8
_cell_length_a 18.0860(4)
_cell_length_b 19.1755(4)
_cell_length_c 19.4619(4)
_cell_measurement_temperature 298(2)
_cell_volume 6749.5(2)
_computing_cell_refinement 'CrysAlis RED (Oxford Diffraction, 2009)'
_computing_data_collection 'CrysAlis CCD (Oxford Diffraction, 2009)'
_computing_data_reduction 'CrysAlis RED (Oxford Diffraction, 2009)'
_computing_molecular_graphics
;
ORTEP-3 for Windows (Farrugia, 2012) and Mercury (Macrae <i>et al.</i>,
2008)
;
_computing_publication_material
;
WinGX (Farrugia, 2012) and publCIF (Westrip, 2010)
;
_computing_structure_refinement 'SHELXL97 (Sheldrick, 2008)'
_computing_structure_solution 'SIR92 (Altomare <i>et al.</i>, 1993)'
_diffrn_ambient_temperature 298(2)
_diffrn_detector_area_resol_mean 8.3622
_diffrn_measured_fraction_theta_full 0.95
_diffrn_measured_fraction_theta_max 0.95
_diffrn_measurement_device 'Kappa-geometry diffractometer'
_diffrn_measurement_device_type 'Oxford Diffraction Xcalibur Sapphire2'
_diffrn_measurement_method '\w scans'
_diffrn_radiation_monochromator graphite
_diffrn_radiation_type MoK\a
_diffrn_radiation_wavelength 0.71073
_diffrn_reflns_av_R_equivalents 0.0963
_diffrn_reflns_limit_h_max 26
_diffrn_reflns_limit_h_min -25
_diffrn_reflns_limit_k_max 26
_diffrn_reflns_limit_k_min -28
_diffrn_reflns_limit_l_max 28
_diffrn_reflns_limit_l_min -26
_diffrn_reflns_number 65748
_diffrn_reflns_theta_full 31.61
_diffrn_reflns_theta_max 31.61
_diffrn_reflns_theta_min 3.08
_exptl_absorpt_coefficient_mu 13.454
_exptl_absorpt_correction_T_max 0.078
_exptl_absorpt_correction_T_min 0.011
_exptl_absorpt_correction_type multi-scan
_exptl_absorpt_process_details
;
(CrysAlis RED; Oxford Diffraction, 2009)
;
_exptl_crystal_colour Yellow
_exptl_crystal_density_diffrn 2.553
_exptl_crystal_density_method 'not measured'
_exptl_crystal_description 'Prismatic, axis [1 0 0]'
_exptl_crystal_F_000 4784
_exptl_crystal_size_max 0.43
_exptl_crystal_size_mid 0.30
_exptl_crystal_size_min 0.19
_refine_diff_density_max 1.923
_refine_diff_density_min -1.976
_refine_ls_extinction_method none
_refine_ls_goodness_of_fit_ref 1.014
_refine_ls_hydrogen_treatment constr
_refine_ls_matrix_type full
_refine_ls_number_parameters 290
_refine_ls_number_reflns 10770
_refine_ls_number_restraints 15
_refine_ls_restrained_S_all 1.014
_refine_ls_R_factor_all 0.1261
_refine_ls_R_factor_gt 0.0473
_refine_ls_shift/su_max 0.001
_refine_ls_shift/su_mean 0
_refine_ls_structure_factor_coef Fsqd
_refine_ls_weighting_details 'calc w=1/[\s^2^(Fo^2^)+(0.0330P)^2^+2.8328P] where P=(Fo^2^+2Fc^2^)/3'
_refine_ls_weighting_scheme calc
_refine_ls_wR_factor_gt 0.0748
_refine_ls_wR_factor_ref 0.089
_reflns_number_gt 5721
_reflns_number_total 10770
_reflns_threshold_expression I>2\s(I)
_cod_data_source_file nc2318.cif
_cod_data_source_block I
_cod_database_code 2238897

loop_
_symmetry_equiv_pos_as_xyz
'x, y, z'
'-x+1/2, -y, z+1/2'
'x+1/2, -y+1/2, -z'
'-x, y+1/2, -z+1/2'
'-x, -y, -z'
'x-1/2, y, -z-1/2'
'-x-1/2, y-1/2, z'
'x, -y-1/2, z-1/2'

loop_
_atom_site_type_symbol
_atom_site_label
_atom_site_fract_x
_atom_site_fract_y
_atom_site_fract_z
_atom_site_U_iso_or_equiv
_atom_site_adp_type
_atom_site_calc_flag
_atom_site_refinement_flags
_atom_site_occupancy
_atom_site_symmetry_multiplicity
_atom_site_disorder_assembly
_atom_site_disorder_group
Sb Sb1 0.626802(19) 0.755771(18) 0.520272(17) 0.02825(9) Uani d . 1 1 . .
Sb Sb2 0.351898(18) 0.442769(18) 0.734954(18) 0.02673(9) Uani d . 1 1 . .
Br Br1 0.54458(4) 0.65129(3) 0.59658(3) 0.04546(16) Uani d . 1 1 . .
Br Br2 0.70124(4) 0.85628(3) 0.45458(4) 0.05252(18) Uani d . 1 1 . .
Br Br3 0.48610(3) 0.81097(4) 0.46063(3) 0.04992(18) Uani d . 1 1 . .
Br Br4 0.75101(4) 0.70887(4) 0.57645(3) 0.0591(2) Uani d . 1 1 . .
Br Br5 0.59238(4) 0.83959(4) 0.64163(4) 0.0646(2) Uani d . 1 1 . .
Br Br6 0.64208(4) 0.66424(3) 0.41346(3) 0.04907(17) Uani d . 1 1 . .
Br Br7 0.50362(3) 0.48013(3) 0.70652(3) 0.03898(15) Uani d . 1 1 . .
Br Br8 0.21218(3) 0.41314(4) 0.76132(4) 0.0591(2) Uani d . 1 1 . .
Br Br9 0.35219(3) 0.53266(3) 0.83085(3) 0.04420(16) Uani d . 1 1 . .
Br Br10 0.31213(3) 0.53122(3) 0.64461(3) 0.04336(16) Uani d . 1 1 . .
N N1 0.6426(2) 0.6779(3) 0.7410(2) 0.0377(12) Uani d . 1 1 C .
H H1 0.6259 0.6911 0.6989 0.045 Uiso calc R 1 1 . .
N N2 0.4676(3) 0.7303(3) 0.7326(3) 0.0423(12) Uani d . 1 1 . .
H H2 0.4908 0.7287 0.6911 0.051 Uiso calc R 1 1 A 1
C C1 0.6693(4) 0.6051(3) 0.7355(4) 0.061(2) Uani d . 1 1 . .
H H1A 0.6291 0.5753 0.7222 0.091 Uiso calc R 1 1 . .
H H1B 0.6883 0.5902 0.7791 0.091 Uiso calc R 1 1 . .
H H1C 0.7077 0.6026 0.7015 0.091 Uiso calc R 1 1 . .
C C2 0.7034(4) 0.7249(4) 0.7603(4) 0.065(2) Uani d . 1 1 . .
H H2A 0.6851 0.7718 0.7633 0.098 Uiso calc R 1 1 . .
H H2B 0.7416 0.7225 0.7262 0.098 Uiso calc R 1 1 . .
H H2C 0.723 0.711 0.804 0.098 Uiso calc R 1 1 . .
C C3 0.5793(4) 0.6819(4) 0.7901(3) 0.066(2) Uani d . 1 1 . .
H H3A 0.5544 0.6372 0.7883 0.08 Uiso calc PR 0.58 1 B 1
H H3B 0.6004 0.6859 0.8357 0.08 Uiso calc PR 0.58 1 B 1
H H3C 0.5908 0.6497 0.827 0.08 Uiso calc PR 0.42 1 B 2
H H3D 0.5812 0.7282 0.8099 0.08 Uiso calc PR 0.42 1 B 2
C C4A 0.5236(6) 0.7339(6) 0.7848(5) 0.047(3) Uani d PD 0.58 1 C 1
H H4A 0.5486 0.7783 0.7793 0.056 Uiso calc PR 0.58 1 C 1
H H4B 0.4984 0.7356 0.8288 0.056 Uiso calc PR 0.58 1 C 1
C C5A 0.4178(12) 0.6752(8) 0.7351(13) 0.071(6) Uani d PDU 0.58 1 C 1
H H5A 0.3847 0.6781 0.6966 0.107 Uiso calc PR 0.58 1 C 1
H H5B 0.3899 0.6776 0.777 0.107 Uiso calc PR 0.58 1 C 1
H H5C 0.4443 0.6319 0.7333 0.107 Uiso calc PR 0.58 1 C 1
C C6A 0.4223(7) 0.8015(6) 0.7363(7) 0.058(4) Uani d PDU 0.58 1 C 1
H H6A 0.4559 0.8402 0.7345 0.087 Uiso calc PR 0.58 1 C 1
H H6B 0.3947 0.8032 0.7784 0.087 Uiso calc PR 0.58 1 C 1
H H6C 0.3888 0.8041 0.6981 0.087 Uiso calc PR 0.58 1 C 1
C C4B 0.5103(7) 0.6709(6) 0.7744(6) 0.031(3) Uani d PD 0.42 1 C 2
H H4C 0.4835 0.6626 0.8167 0.037 Uiso calc PR 0.42 1 C 2
H H4D 0.5079 0.6282 0.7476 0.037 Uiso calc PR 0.42 1 C 2
C C5B 0.3998(18) 0.6842(15) 0.7092(19) 0.080(10) Uani d PDU 0.42 1 C 2
H H5E 0.417 0.6468 0.6807 0.12 Uiso calc PR 0.42 1 C 2
H H5F 0.3656 0.7125 0.6838 0.12 Uiso calc PR 0.42 1 C 2
H H5G 0.3756 0.6654 0.749 0.12 Uiso calc PR 0.42 1 C 2
C C6B 0.4477(2) 0.7858(2) 0.7706(2) 0.092(9) Uani d PDU 0.42 1 C 2
H H6E 0.4911 0.8112 0.784 0.138 Uiso calc PR 0.42 1 C 2
H H6F 0.4219 0.7702 0.8109 0.138 Uiso calc PR 0.42 1 C 2
H H6G 0.4159 0.8154 0.7441 0.138 Uiso calc PR 0.42 1 C 2
N N3 0.4164(2) 0.5295(2) 0.4486(2) 0.0347(11) Uani d R 1 1 . .
H H3 0.4377 0.5133 0.4094 0.042 Uiso calc R 1 1 . .
C C7 0.4592(3) 0.4993(3) 0.5075(3) 0.0318(13) Uani d . 1 1 . .
H H7A 0.4436 0.4515 0.5154 0.038 Uiso calc R 1 1 . .
H H7B 0.4492 0.5259 0.5489 0.038 Uiso calc R 1 1 . .
C C8 0.3390(3) 0.5050(4) 0.4484(3) 0.0513(18) Uani d . 1 1 . .
H H8A 0.3381 0.4551 0.4524 0.077 Uiso calc R 1 1 . .
H H8B 0.3156 0.5187 0.4062 0.077 Uiso calc R 1 1 . .
H H8C 0.313 0.5253 0.4865 0.077 Uiso calc R 1 1 . .
C C9 0.4198(4) 0.6065(3) 0.4455(4) 0.0596(19) Uani d . 1 1 . .
H H9A 0.389 0.6229 0.4087 0.089 Uiso calc R 1 1 . .
H H9B 0.4699 0.6209 0.4376 0.089 Uiso calc R 1 1 . .
H H9C 0.4027 0.6256 0.4882 0.089 Uiso calc R 1 1 . .
N N4 0.4240(2) 0.9494(2) 0.5451(2) 0.0348(11) Uani d . 1 1 . .
H H4 0.4463 0.9071 0.5405 0.042 Uiso calc R 1 1 . .
C C10 0.4578(3) 0.9977(3) 0.4958(3) 0.0373(14) Uani d . 1 1 . .
H H10A 0.4366 1.0437 0.502 0.045 Uiso calc R 1 1 . .
H H10B 0.4464 0.9824 0.4495 0.045 Uiso calc R 1 1 . .
C C11 0.4316(4) 0.9720(4) 0.6179(3) 0.064(2) Uani d . 1 1 . .
H H11A 0.4058 0.9399 0.6472 0.095 Uiso calc R 1 1 . .
H H11B 0.411 1.0178 0.6232 0.095 Uiso calc R 1 1 . .
H H11C 0.483 0.9728 0.6302 0.095 Uiso calc R 1 1 . .
C C12 0.3444(3) 0.9408(4) 0.5294(4) 0.061(2) Uani d . 1 1 . .
H H12A 0.3231 0.9076 0.5605 0.091 Uiso calc R 1 1 . .
H H12B 0.3389 0.9243 0.4831 0.091 Uiso calc R 1 1 . .
H H12C 0.3198 0.9848 0.5343 0.091 Uiso calc R 1 1 . .
O OW 0.3596(4) 0.7703(5) 0.5870(4) 0.159(3) Uani d . 1 1 . .
H H1W 0.3219 0.7677 0.563 0.238 Uiso d R 1 1 . .
H H2W 0.3989 0.7757 0.566 0.238 Uiso d R 1 1 . .

loop_
_atom_site_aniso_label
_atom_site_aniso_U_11
_atom_site_aniso_U_22
_atom_site_aniso_U_33
_atom_site_aniso_U_12
_atom_site_aniso_U_13
_atom_site_aniso_U_23
Sb1 0.0396(2) 0.02096(19) 0.02414(17) -0.00123(16) 0.00398(16) -0.00193(15)
Sb2 0.02741(18) 0.02436(19) 0.02841(18) 0.00197(15) -0.00144(15) 0.00237(16)
Br1 0.0683(4) 0.0336(3) 0.0345(3) -0.0137(3) 0.0033(3) -0.0023(3)
Br2 0.0636(4) 0.0405(4) 0.0535(4) -0.0205(3) 0.0045(3) 0.0098(3)
Br3 0.0512(4) 0.0541(4) 0.0444(4) 0.0098(3) -0.0033(3) -0.0109(3)
Br4 0.0503(4) 0.0776(5) 0.0493(4) 0.0205(4) -0.0013(3) 0.0034(4)
Br5 0.0788(5) 0.0500(4) 0.0650(5) -0.0101(4) 0.0015(4) -0.0271(4)
Br6 0.0785(5) 0.0318(3) 0.0369(3) -0.0005(3) 0.0089(3) -0.0031(3)
Br7 0.0333(3) 0.0463(4) 0.0373(3) -0.0007(3) 0.0038(2) 0.0046(3)
Br8 0.0324(3) 0.0653(5) 0.0795(5) -0.0106(3) 0.0040(3) 0.0040(4)
Br9 0.0542(4) 0.0467(4) 0.0318(3) 0.0074(3) -0.0061(3) -0.0070(3)
Br10 0.0519(4) 0.0484(4) 0.0298(3) 0.0162(3) -0.0033(3) 0.0071(3)
N1 0.036(3) 0.050(3) 0.027(2) 0.008(2) -0.004(2) -0.001(2)
N2 0.033(3) 0.048(3) 0.046(3) 0.008(2) 0.003(2) -0.002(3)
C1 0.060(5) 0.045(4) 0.078(5) 0.021(3) -0.009(4) -0.005(4)
C2 0.067(5) 0.068(5) 0.060(5) -0.019(4) 0.001(4) -0.008(4)
C3 0.061(5) 0.100(7) 0.038(4) 0.028(4) 0.011(3) 0.012(4)
C4A 0.048(7) 0.052(8) 0.039(6) 0.019(6) 0.002(5) -0.007(6)
C5A 0.054(13) 0.050(9) 0.11(2) -0.011(8) 0.003(10) -0.008(11)
C6A 0.042(7) 0.041(7) 0.092(10) 0.021(6) -0.007(7) 0.008(7)
C4B 0.050(9) 0.015(7) 0.028(7) 0.004(6) 0.002(6) -0.008(6)
C5B 0.041(15) 0.12(2) 0.07(2) -0.020(13) -0.018(11) 0.002(16)
C6B 0.056(14) 0.034(11) 0.19(3) 0.023(10) 0.029(15) 0.003(15)
N3 0.036(3) 0.039(3) 0.029(3) -0.001(2) 0.003(2) -0.006(2)
C7 0.036(3) 0.034(3) 0.025(3) -0.004(3) 0.004(2) -0.003(3)
C8 0.031(3) 0.073(5) 0.050(4) 0.002(3) -0.003(3) -0.002(4)
C9 0.073(5) 0.037(4) 0.068(5) 0.009(3) -0.012(4) 0.005(4)
N4 0.038(3) 0.028(3) 0.039(3) 0.008(2) 0.006(2) -0.001(2)
C10 0.038(3) 0.045(4) 0.029(3) -0.002(3) -0.003(3) 0.000(3)
C11 0.062(4) 0.100(6) 0.028(3) -0.003(4) 0.001(3) 0.006(4)
C12 0.050(4) 0.065(5) 0.067(5) -0.010(4) 0.002(3) -0.006(4)
OW 0.128(6) 0.243(10) 0.105(5) -0.005(6) -0.008(5) 0.028(6)

loop_
_atom_type_symbol
_atom_type_description
_atom_type_scat_dispersion_real
_atom_type_scat_dispersion_imag
_atom_type_scat_source
C C 0.0033 0.0016 'International Tables Vol C Tables 4.2.6.8 and 6.1.1.4'
H H 0 0 'International Tables Vol C Tables 4.2.6.8 and 6.1.1.4'
N N 0.0061 0.0033 'International Tables Vol C Tables 4.2.6.8 and 6.1.1.4'
Br Br -0.2901 2.4595 'International Tables Vol C Tables 4.2.6.8 and 6.1.1.4'
Sb Sb -0.5866 1.5461 'International Tables Vol C Tables 4.2.6.8 and 6.1.1.4'
O O 0.0106 0.006 'International Tables Vol C Tables 4.2.6.8 and 6.1.1.4'

loop_
_geom_angle_atom_site_label_1
_geom_angle_atom_site_label_2
_geom_angle_atom_site_label_3
_geom_angle_site_symmetry_1
_geom_angle_site_symmetry_3
_geom_angle
Br1 Sb1 Br2 . . 177.35(2)
Br1 Sb1 Br3 . . 90.40(2)
Br1 Sb1 Br4 . . 89.37(2)
Br1 Sb1 Br5 . . 81.78(2)
Br1 Sb1 Br6 . . 89.87(2)
Br2 Sb1 Br3 . . 89.30(2)
Br2 Sb1 Br4 . . 90.86(3)
Br2 Sb1 Br5 . . 95.57(2)
Br2 Sb1 Br6 . . 92.77(2)
Br3 Sb1 Br4 . . 178.37(2)
Br3 Sb1 Br5 . . 86.43(2)
Br3 Sb1 Br6 . . 91.03(2)
Br4 Sb1 Br5 . . 91.93(2)
Br4 Sb1 Br6 . . 90.58(2)
Br5 Sb1 Br6 . . 171.25(2)
Br5 Sb2 Br6 4_646 5_666 103.81(2)
Br5 Sb2 Br7 4_646 . 89.89(2)
Br5 Sb2 Br8 4_646 . 91.26(2)
Br5 Sb2 Br9 4_646 . 82.55(2)
Br5 Sb2 Br10 4_646 . 175.44(2)
Br6 Sb2 Br7 5_666 . 87.61(2)
Br6 Sb2 Br8 5_666 . 93.62(2)
Br6 Sb2 Br9 5_666 . 172.43(2)
Br6 Sb2 Br10 5_666 . 80.31(2)
Br7 Sb2 Br8 . . 178.07(3)
Br7 Sb2 Br9 . . 88.31(2)
Br7 Sb2 Br10 . . 88.33(2)
Br8 Sb2 Br9 . . 90.30(2)
Br8 Sb2 Br10 . . 90.41(2)
Br9 Sb2 Br10 . . 93.20(2)
Sb2 Br5 Sb1 4_656 . 149.32(3)
Sb2 Br6 Sb1 5_666 . 173.75(3)
C2 N1 C1 . . 110.7(5)
C2 N1 C3 . . 112.2(5)
C1 N1 C3 . . 110.2(5)
C2 N1 H1 . . 107.9
C1 N1 H1 . . 107.9
C3 N1 H1 . . 107.9
C6B N2 C5A . . 114.1(12)
C6B N2 C4A . . 76.2(5)
C5A N2 C4A . . 118.1(10)
C6B N2 C5B . . 113.2(15)
C5A N2 C5B . . 23.1(17)
C4A N2 C5B . . 141.2(13)
C6B N2 C6A . . 32.9(5)
C5A N2 C6A . . 108.4(10)
C4A N2 C6A . . 106.8(7)
C5B N2 C6A . . 95.3(13)
C6B N2 C4B . . 114.4(6)
C5A N2 C4B . . 75.8(9)
C4A N2 C4B . . 48.3(6)
C5B N2 C4B . . 97.1(11)
C6A N2 C4B . . 146.8(8)
C6B N2 H2 . . 129.6
C5A N2 H2 . . 107.7
C4A N2 H2 . . 107.7
C5B N2 H2 . . 94.8
C6A N2 H2 . . 107.7
C4B N2 H2 . . 101.8
N1 C1 H1A . . 109.5
N1 C1 H1B . . 109.5
H1A C1 H1B . . 109.5
N1 C1 H1C . . 109.5
H1A C1 H1C . . 109.5
H1B C1 H1C . . 109.5
N1 C2 H2A . . 109.5
N1 C2 H2B . . 109.5
H2A C2 H2B . . 109.5
N1 C2 H2C . . 109.5
H2A C2 H2C . . 109.5
H2B C2 H2C . . 109.5
C4B C3 C4A . . 54.4(7)
C4B C3 N1 . . 125.2(8)
C4A C3 N1 . . 122.3(7)
C4B C3 H3A . . 53.3
C4A C3 H3A . . 106.8
N1 C3 H3A . . 106.8
C4B C3 H3B . . 127.2
C4A C3 H3B . . 106.8
N1 C3 H3B . . 106.8
H3A C3 H3B . . 106.6
C4B C3 H3C . . 106
C4A C3 H3C . . 130.7
N1 C3 H3C . . 106
H3A C3 H3C . . 64.1
H3B C3 H3C . . 44.6
C4B C3 H3D . . 106
C4A C3 H3D . . 53.9
N1 C3 H3D . . 106
H3A C3 H3D . . 147.2
H3B C3 H3D . . 63.1
H3C C3 H3D . . 106.3
C3 C4A N2 . . 121.0(9)
C3 C4A H4A . . 107.1
N2 C4A H4A . . 107.1
C3 C4A H4B . . 107.1
N2 C4A H4B . . 107.1
H4A C4A H4B . . 106.8
N2 C5A H5A . . 109.5
N2 C5A H5B . . 109.5
H5A C5A H5B . . 109.5
N2 C5A H5C . . 109.5
H5A C5A H5C . . 109.5
H5B C5A H5C . . 109.5
N2 C6A H6A . . 109.5
N2 C6A H6B . . 109.5
H6A C6A H6B . . 109.5
N2 C6A H6C . . 109.5
H6A C6A H6C . . 109.5
H6B C6A H6C . . 109.5
C3 C4B N2 . . 117.8(10)
C3 C4B H4C . . 107.9
N2 C4B H4C . . 107.9
C3 C4B H4D . . 107.9
N2 C4B H4D . . 107.9
H4C C4B H4D . . 107.2
N2 C5B H5E . . 109.5
N2 C5B H5F . . 109.5
H5E C5B H5F . . 109.5
N2 C5B H5G . . 109.5
H5E C5B H5G . . 109.5
H5F C5B H5G . . 109.5
N2 C6B H6E . . 109.5
N2 C6B H6F . . 109.5
H6E C6B H6F . . 109.5
N2 C6B H6G . . 109.5
H6E C6B H6G . . 109.5
H6F C6B H6G . . 109.5
C8 N3 C9 . . 110.9(5)
C8 N3 C7 . . 111.6(4)
C9 N3 C7 . . 113.3(4)
C8 N3 H3 . . 106.9
C9 N3 H3 . . 106.9
C7 N3 H3 . . 106.9
N3 C7 C7 . 5_666 110.5(5)
N3 C7 H7A . . 109.6
C7 C7 H7A 5_666 . 109.6
N3 C7 H7B . . 109.6
C7 C7 H7B 5_666 . 109.6
H7A C7 H7B . . 108.1
N3 C8 H8A . . 109.5
N3 C8 H8B . . 109.5
H8A C8 H8B . . 109.5
N3 C8 H8C . . 109.5
H8A C8 H8C . . 109.5
H8B C8 H8C . . 109.5
N3 C9 H9A . . 109.5
N3 C9 H9B . . 109.5
H9A C9 H9B . . 109.5
N3 C9 H9C . . 109.5
H9A C9 H9C . . 109.5
H9B C9 H9C . . 109.5
C10 N4 C12 . . 109.9(4)
C10 N4 C11 . . 113.6(5)
C12 N4 C11 . . 108.7(5)
C10 N4 H4 . . 108.2
C12 N4 H4 . . 108.2
C11 N4 H4 . . 108.2
N4 C10 C10 . 5_676 112.4(6)
N4 C10 H10A . . 109.1
C10 C10 H10A 5_676 . 109.1
N4 C10 H10B . . 109.1
C10 C10 H10B 5_676 . 109.1
H10A C10 H10B . . 107.9
N4 C11 H11A . . 109.5
N4 C11 H11B . . 109.5
H11A C11 H11B . . 109.5
N4 C11 H11C . . 109.5
H11A C11 H11C . . 109.5
H11B C11 H11C . . 109.5
N4 C12 H12A . . 109.5
N4 C12 H12B . . 109.5
H12A C12 H12B . . 109.5
N4 C12 H12C . . 109.5
H12A C12 H12C . . 109.5
H12B C12 H12C . . 109.5
H1W OW H2W . . 115.9

loop_
_geom_bond_atom_site_label_1
_geom_bond_atom_site_label_2
_geom_bond_site_symmetry_2
_geom_bond_distance
Sb1 Br1 . 2.9035(7)
Sb1 Br2 . 2.6762(7)
Sb1 Br3 . 2.9906(7)
Sb1 Br4 . 2.6553(7)
Sb1 Br5 . 2.9240(8)
Sb1 Br6 . 2.7347(7)
Br5 Sb2 4_656 3.2709(8)
Sb2 Br6 5_666 3.5447(7)
Sb2 Br7 . 2.8895(6)
Sb2 Br8 . 2.6403(7)
Sb2 Br9 . 2.5405(7)
Sb2 Br10 . 2.5466(7)
N1 C2 . 1.471(7)
N1 C1 . 1.480(7)
N1 C3 . 1.493(8)
N1 H1 . 0.91
N2 C6B . 1.345(7)
N2 C5A . 1.389(19)
N2 C4A . 1.437(10)
N2 C5B . 1.58(2)
N2 C6A . 1.596(11)
N2 C4B . 1.598(13)
N2 H2 . 0.91
C1 H1A . 0.96
C1 H1B . 0.96
C1 H1C . 0.96
C2 H2A . 0.96
C2 H2B . 0.96
C2 H2C . 0.96
C3 C4B . 1.302(13)
C3 C4A . 1.422(11)
C3 H3A . 0.97
C3 H3B . 0.97
C3 H3C . 0.97
C3 H3D . 0.97
C4A H4A . 0.97
C4A H4B . 0.97
C5A H5A . 0.96
C5A H5B . 0.96
C5A H5C . 0.96
C6A H6A . 0.96
C6A H6B . 0.96
C6A H6C . 0.96
C4B H4C . 0.97
C4B H4D . 0.97
C5B H5E . 0.96
C5B H5F . 0.96
C5B H5G . 0.96
C6B H6E . 0.96
C6B H6F . 0.96
C6B H6G . 0.96
N3 C8 . 1.477(7)
N3 C9 . 1.479(7)
N3 C7 . 1.500(6)
N3 H3 . 0.91
C7 C7 5_666 1.503(10)
C7 H7A . 0.97
C7 H7B . 0.97
C8 H8A . 0.96
C8 H8B . 0.96
C8 H8C . 0.96
C9 H9A . 0.96
C9 H9B . 0.96
C9 H9C . 0.96
N4 C10 . 1.467(7)
N4 C12 . 1.480(7)
N4 C11 . 1.487(7)
N4 H4 . 0.91
C10 C10 5_676 1.537(10)
C10 H10A . 0.97
C10 H10B . 0.97
C11 H11A . 0.96
C11 H11B . 0.96
C11 H11C . 0.96
C12 H12A . 0.96
C12 H12B . 0.96
C12 H12C . 0.96
OW H1W . 0.828
OW H2W . 0.8264

loop_
_geom_hbond_atom_site_label_D
_geom_hbond_atom_site_label_H
_geom_hbond_atom_site_label_A
_geom_hbond_site_symmetry_A
_geom_hbond_distance_DH
_geom_hbond_distance_HA
_geom_hbond_distance_DA
_geom_hbond_angle_DHA
_geom_hbond_publ_flag
N1 H1 Br1 . 0.91 2.59 3.362(4) 143 yes
N2 H2 Br1 . 0.91 2.56 3.353(5) 146.4 yes
N3 H3 Br7 5_666 0.91 2.5 3.352(4) 157 yes
N4 H4 Br3 . 0.91 2.52 3.318(4) 147.2 yes
OW H1W Br4 3_466 0.83 3.03 3.759(7) 147.5 yes
OW H2W Br3 . 0.83 2.67 3.449(7) 156.7 yes
